data_7060954
loop_
_publ_author_name
'Chen, Dongxu'
'Zhao, Jiangshan'
'Yang, Hongwei'
'Gu, Hao'
'Cheng, Guangbin'

_publ_section_title
;
 Introduction of the acylamino group to bridged
 bis(nitroamino-1,2,4-triazole): a strategy for tuning the sensitivity of
 energetic materials
;
_journal_issue 38
_journal_name_full 'New Journal of Chemistry'
_journal_page_first 18059
_journal_page_last 18064
_journal_paper_doi 10.1039/D1NJ03551G
_journal_volume 45
_journal_year 2021
_chemical_formula_moiety 'C5 H6 N10 O3, 2(H2 O)'
_chemical_formula_sum 'C5 H10 N10 O5'
_chemical_formula_weight 290.23
_space_group_crystal_system monoclinic
_space_group_IT_number 14
_space_group_name_Hall '-P 2yn'
_space_group_name_H-M_alt 'P 1 21/n 1'
_atom_sites_solution_hydrogens mixed
_audit_creation_method SHELXL-2014/7
_audit_update_record
;
2021-08-17 deposited with the CCDC.	2021-08-23 downloaded from the CCDC.
;
_cell_angle_alpha 90
_cell_angle_beta 106.745(4)
_cell_angle_gamma 90
_cell_formula_units_Z 4
_cell_length_a 9.9197(14)
_cell_length_b 7.1740(7)
_cell_length_c 16.673(2)
_cell_measurement_reflns_used 849
_cell_measurement_temperature 173(2)
_cell_measurement_theta_max 25.02
_cell_measurement_theta_min 2.79
_cell_volume 1136.2(2)
_computing_data_collection APEX3
_computing_molecular_graphics Diamond
_computing_publication_material olex
_computing_structure_refinement 'SHELXL-2014/7 (Sheldrick, 2014)'
_computing_structure_solution SHELXS-2014/7
_diffrn_ambient_temperature 173(2)
_diffrn_measured_fraction_theta_full 0.992
_diffrn_measured_fraction_theta_max 0.986
_diffrn_measurement_device_type 'PHOTON 2 CMOS detector'
_diffrn_measurement_method 'omega scan'
_diffrn_radiation_type MoK\a
_diffrn_radiation_wavelength 0.71073
_diffrn_reflns_av_R_equivalents 0.0961
_diffrn_reflns_av_unetI/netI 0.0888
_diffrn_reflns_Laue_measured_fraction_full 0.992
_diffrn_reflns_Laue_measured_fraction_max 0.986
_diffrn_reflns_limit_h_max 12
_diffrn_reflns_limit_h_min -12
_diffrn_reflns_limit_k_max 8
_diffrn_reflns_limit_k_min -8
_diffrn_reflns_limit_l_max 20
_diffrn_reflns_limit_l_min -20
_diffrn_reflns_number 6638
_diffrn_reflns_point_group_measured_fraction_full 0.992
_diffrn_reflns_point_group_measured_fraction_max 0.986
_diffrn_reflns_theta_full 25.242
_diffrn_reflns_theta_max 25.643
_diffrn_reflns_theta_min 3.113
_diffrn_source 'fine-focus sealed tube'
_exptl_absorpt_coefficient_mu 0.149
_exptl_absorpt_correction_T_max 0.7452
_exptl_absorpt_correction_T_min 0.6316
_exptl_absorpt_correction_type multi-scan
_exptl_absorpt_process_details 'SADABS (Bruker, 2014)'
_exptl_crystal_colour yellow
_exptl_crystal_density_diffrn 1.697
_exptl_crystal_description sheet
_exptl_crystal_F_000 600
_exptl_crystal_size_max 0.230
_exptl_crystal_size_mid 0.110
_exptl_crystal_size_min 0.020
_refine_diff_density_max 0.346
_refine_diff_density_min -0.255
_refine_diff_density_rms 0.060
_refine_ls_extinction_method none
_refine_ls_goodness_of_fit_ref 1.045
_refine_ls_hydrogen_treatment mixed
_refine_ls_matrix_type full
_refine_ls_number_parameters 224
_refine_ls_number_reflns 2119
_refine_ls_number_restraints 23
_refine_ls_restrained_S_all 1.042
_refine_ls_R_factor_all 0.1204
_refine_ls_R_factor_gt 0.0522
_refine_ls_shift/su_max 0.001
_refine_ls_shift/su_mean 0.000
_refine_ls_structure_factor_coef Fsqd
_refine_ls_weighting_details 'w=1/[\s^2^(Fo^2^)+(0.0438P)^2^+0.5497P] where P=(Fo^2^+2Fc^2^)/3'
_refine_ls_weighting_scheme calc
_refine_ls_wR_factor_gt 0.1031
_refine_ls_wR_factor_ref 0.1276
_reflns_Friedel_coverage 0.000
_reflns_number_gt 1232
_reflns_number_total 2119
_reflns_threshold_expression 'I > 2\s(I)'
_cod_data_source_file d1nj03551g2.cif
_cod_data_source_block 1
_cod_depositor_comments 'Adding full bibliography for 7060954.cif.'
_cod_original_cell_volume 1136.2(3)
_cod_original_sg_symbol_H-M 'P 21/n'
_cod_database_code 7060954
_shelx_shelxl_version_number 2014/7
_shelx_space_group_comment
;
The symmetry employed for this shelxl refinement is uniquely defined
by the following loop, which should always be used as a source of
symmetry information in preference to the above space-group names.
They are only intended as comments.
;
_shelx_estimated_absorpt_t_min 0.967
_shelx_estimated_absorpt_t_max 0.997

loop_
_space_group_symop_operation_xyz
'x, y, z'
'-x+1/2, y+1/2, -z+1/2'
'-x, -y, -z'
'x-1/2, -y-1/2, z-1/2'

loop_
_atom_site_label
_atom_site_type_symbol
_atom_site_fract_x
_atom_site_fract_y
_atom_site_fract_z
_atom_site_U_iso_or_equiv
_atom_site_adp_type
_atom_site_occupancy
_atom_site_site_symmetry_order
_atom_site_calc_flag
_atom_site_refinement_flags_posn
_atom_site_refinement_flags_adp
_atom_site_refinement_flags_occupancy
_atom_site_disorder_assembly
_atom_site_disorder_group
C1 C 1.0113(3) 0.2216(5) 1.0265(2) 0.0231(8) Uani 1 1 d . . . . .
C2 C 0.8293(3) 0.2971(5) 0.9320(2) 0.0247(8) Uani 1 1 d . . . . .
C4 C 0.6789(4) 0.3299(5) 0.8871(2) 0.0300(9) Uani 1 1 d . . . . .
C6 C 0.4177(4) 0.3020(6) 0.7217(2) 0.0321(9) Uani 1 1 d . . . . .
C7 C 0.4578(4) 0.6015(6) 0.7459(2) 0.0376(10) Uani 1 1 d . . . . .
H7 H 0.5050 0.7149 0.7659 0.045 Uiso 1 1 calc R U . . .
N1 N 0.9306(3) 0.3438(4) 0.89846(17) 0.0257(7) Uani 1 1 d . . . . .
N2 N 1.0476(3) 0.2953(4) 0.96110(18) 0.0264(7) Uani 1 1 d D . . . .
H2A H 1.133(3) 0.317(5) 0.958(2) 0.032 Uiso 1 1 d D U . . .
N3 N 0.8706(3) 0.2226(4) 1.01012(17) 0.0257(7) Uani 1 1 d . . . . .
N4 N 1.0921(3) 0.1522(4) 1.10241(18) 0.0268(7) Uani 1 1 d . . . . .
N5 N 1.2281(3) 0.1583(4) 1.11677(19) 0.0295(7) Uani 1 1 d . . . . .
N6 N 0.6531(3) 0.3885(4) 0.80685(18) 0.0305(7) Uani 1 1 d D . . . .
H6A H 0.712(3) 0.388(5) 0.776(2) 0.037 Uiso 1 1 d D U . . .
N7 N 0.3275(3) 0.5894(5) 0.6978(2) 0.0445(9) Uani 1 1 d . . . . .
N8 N 0.3037(3) 0.4007(5) 0.6843(2) 0.0366(8) Uani 1 1 d D . . . .
H8A H 0.223(3) 0.380(5) 0.6433(19) 0.044 Uiso 1 1 d D U . . .
N9 N 0.5152(3) 0.4301(4) 0.76297(18) 0.0308(7) Uani 1 1 d . . . . .
N10 N 0.4361(3) 0.1201(5) 0.7225(2) 0.0403(8) Uani 1 1 d D . . . .
H10A H 0.515(3) 0.068(5) 0.753(2) 0.048 Uiso 1 1 d D U . . .
H10B H 0.370(3) 0.053(5) 0.687(2) 0.048 Uiso 1 1 d D U . . .
O1 O 1.2885(2) 0.2282(4) 1.06667(16) 0.0397(7) Uani 1 1 d . . . . .
O2 O 1.3037(2) 0.0921(4) 1.18736(15) 0.0352(6) Uani 1 1 d . . . . .
O3 O 0.5827(3) 0.3065(4) 0.91892(16) 0.0429(7) Uani 1 1 d . . . . .
O4 O 0.2251(3) 0.9155(4) 0.6044(2) 0.0487(8) Uani 1 1 d D . . . .
H4C H 0.210(5) 0.813(4) 0.624(3) 0.058 Uiso 1 1 d D U . . .
H4D H 0.162(4) 0.991(5) 0.584(3) 0.058 Uiso 1 1 d D U . . .
O5 O 1.5720(5) 0.2417(15) 1.0772(3) 0.046(2) Uani 0.75(2) 1 d D U P A 1
H5C H 1.487(3) 0.251(9) 1.073(4) 0.055 Uiso 0.75(2) 1 d D U P A 1
H5D H 1.578(8) 0.251(9) 1.029(2) 0.055 Uiso 0.75(2) 1 d D U P A 1
O5' O 1.5606(18) 0.120(5) 1.0644(13) 0.066(6) Uani 0.25(2) 1 d D U P A 2
H5'C H 1.482(9) 0.09(3) 1.066(13) 0.079 Uiso 0.25(2) 1 d D U P A 2
H5'D H 1.56(3) 0.19(3) 1.032(9) 0.079 Uiso 0.25(2) 1 d D U P A 2

loop_
_atom_site_aniso_label
_atom_site_aniso_U_11
_atom_site_aniso_U_22
_atom_site_aniso_U_33
_atom_site_aniso_U_23
_atom_site_aniso_U_13
_atom_site_aniso_U_12
C1 0.0201(18) 0.0266(19) 0.0207(19) -0.0018(14) 0.0030(15) -0.0013(14)
C2 0.0213(17) 0.0299(19) 0.0217(19) -0.0004(15) 0.0044(15) 0.0022(15)
C4 0.0261(19) 0.037(2) 0.024(2) -0.0013(16) 0.0030(16) 0.0037(16)
C6 0.0233(19) 0.046(3) 0.026(2) -0.0043(18) 0.0049(16) -0.0021(17)
C7 0.034(2) 0.040(2) 0.035(2) 0.0016(19) 0.0030(19) -0.0025(18)
N1 0.0250(15) 0.0313(17) 0.0191(16) 0.0005(13) 0.0036(13) -0.0009(12)
N2 0.0200(16) 0.0355(17) 0.0214(16) 0.0017(13) 0.0021(13) -0.0011(13)
N3 0.0207(15) 0.0332(17) 0.0212(16) 0.0008(13) 0.0031(12) 0.0003(13)
N4 0.0178(15) 0.0363(18) 0.0232(17) 0.0018(13) 0.0010(12) 0.0028(12)
N5 0.0252(16) 0.0350(17) 0.0258(17) -0.0024(14) 0.0036(14) 0.0015(13)
N6 0.0193(16) 0.050(2) 0.0206(17) 0.0015(15) 0.0026(13) 0.0027(14)
N7 0.043(2) 0.043(2) 0.047(2) 0.0050(17) 0.0115(18) 0.0015(16)
N8 0.0244(17) 0.048(2) 0.034(2) -0.0008(17) 0.0016(14) 0.0002(16)
N9 0.0217(16) 0.0433(19) 0.0236(17) 0.0021(14) 0.0003(14) 0.0018(14)
N10 0.0310(19) 0.039(2) 0.046(2) -0.0057(17) 0.0029(16) -0.0013(15)
O1 0.0239(13) 0.0642(19) 0.0304(15) 0.0122(13) 0.0069(12) -0.0018(12)
O2 0.0256(13) 0.0510(16) 0.0236(14) 0.0066(13) -0.0014(11) 0.0065(12)
O3 0.0247(14) 0.071(2) 0.0332(16) 0.0155(14) 0.0081(12) 0.0048(13)
O4 0.0363(17) 0.057(2) 0.054(2) -0.0107(17) 0.0151(15) -0.0048(15)
O5 0.024(2) 0.082(6) 0.030(2) 0.007(3) 0.0052(19) 0.003(3)
O5' 0.044(8) 0.093(15) 0.051(9) 0.018(10) 0.000(7) -0.015(10)

loop_
_atom_type_symbol
_atom_type_description
_atom_type_scat_dispersion_real
_atom_type_scat_dispersion_imag
_atom_type_scat_source
C C 0.0033 0.0016 'International Tables Vol C Tables 4.2.6.8 and 6.1.1.4'
H H 0.0000 0.0000 'International Tables Vol C Tables 4.2.6.8 and 6.1.1.4'
N N 0.0061 0.0033 'International Tables Vol C Tables 4.2.6.8 and 6.1.1.4'
O O 0.0106 0.0060 'International Tables Vol C Tables 4.2.6.8 and 6.1.1.4'

loop_
_geom_angle_atom_site_label_1
_geom_angle_atom_site_label_2
_geom_angle_atom_site_label_3
_geom_angle
_geom_angle_site_symmetry_1
_geom_angle_site_symmetry_3
_geom_angle_publ_flag
N3 C1 N2 109.7(3) . . ?
N3 C1 N4 118.9(3) . . ?
N2 C1 N4 131.4(3) . . ?
N1 C2 N3 116.6(3) . . ?
N1 C2 C4 121.4(3) . . ?
N3 C2 C4 121.9(3) . . ?
O3 C4 N6 121.3(3) . . ?
O3 C4 C2 123.6(3) . . ?
N6 C4 C2 115.1(3) . . ?
N10 C6 N8 129.0(4) . . ?
N10 C6 N9 125.8(3) . . ?
N8 C6 N9 105.1(3) . . ?
N7 C7 N9 110.4(3) . . ?
N7 C7 H7 124.8 . . ?
N9 C7 H7 124.8 . . ?
C2 N1 N2 101.2(3) . . ?
C1 N2 N1 110.6(3) . . ?
C1 N2 H2A 127(2) . . ?
N1 N2 H2A 122(2) . . ?
C1 N3 C2 101.9(3) . . ?
N5 N4 C1 117.0(3) . . ?
O1 N5 O2 119.2(3) . . ?
O1 N5 N4 123.7(3) . . ?
O2 N5 N4 117.1(3) . . ?
C4 N6 N9 117.7(3) . . ?
C4 N6 H6A 127(2) . . ?
N9 N6 H6A 115(2) . . ?
C7 N7 N8 104.9(3) . . ?
C6 N8 N7 111.3(3) . . ?
C6 N8 H8A 136(3) . . ?
N7 N8 H8A 111(3) . . ?
C7 N9 C6 108.2(3) . . ?
C7 N9 N6 126.9(3) . . ?
C6 N9 N6 124.7(3) . . ?
C6 N10 H10A 122(3) . . ?
C6 N10 H10B 117(3) . . ?
H10A N10 H10B 121(4) . . ?
H4C O4 H4D 122(5) . . ?
H5C O5 H5D 105(7) . . ?
H5'C O5' H5'D 114(10) . . ?

loop_
_geom_bond_atom_site_label_1
_geom_bond_atom_site_label_2
_geom_bond_distance
_geom_bond_site_symmetry_2
_geom_bond_publ_flag
C1 N3 1.342(4) . ?
C1 N2 1.351(4) . ?
C1 N4 1.381(4) . ?
C2 N1 1.327(4) . ?
C2 N3 1.357(4) . ?
C2 C4 1.482(5) . ?
C4 O3 1.229(4) . ?
C4 N6 1.355(4) . ?
C6 N10 1.317(5) . ?
C6 N8 1.328(5) . ?
C6 N9 1.367(5) . ?
C7 N7 1.313(5) . ?
C7 N9 1.351(5) . ?
C7 H7 0.9500 . ?
N1 N2 1.364(4) . ?
N2 H2A 0.88(2) . ?
N4 N5 1.301(4) . ?
N5 O1 1.264(4) . ?
N5 O2 1.290(4) . ?
N6 N9 1.385(4) . ?
N6 H6A 0.88(2) . ?
N7 N8 1.381(4) . ?
N8 H8A 0.90(2) . ?
N10 H10A 0.88(2) . ?
N10 H10B 0.89(2) . ?
O4 H4C 0.842(19) . ?
O4 H4D 0.820(19) . ?
O5 H5C 0.83(2) . ?
O5 H5D 0.83(2) . ?
O5' H5'C 0.82(2) . ?
O5' H5'D 0.7(2) . ?
